data_9011818
loop_
_publ_author_name
'Kolitsch, U.'
'Holtstam, D.'

_publ_section_title
;Barysilite from Garpenberg Norra, Dalarna, Sweden: occurrence and crystal
 structure refinement Locality: Garpenberg Nora mine, Dalarna, Sweden
;
_journal_name_full 'Mineralogical Magazine'
_journal_page_first 353
_journal_page_last 363
_journal_paper_doi 10.1180/0026461026620034
_journal_volume 66
_journal_year 2002
_chemical_compound_source 'Garpenberg Nora mine, Dalarna, Sweden'
_chemical_formula_sum 'Ca0.182 Mn O21 Pb7.818 Si6'
_chemical_name_mineral Barysilite
_space_group_IT_number 167
_symmetry_space_group_name_Hall '-R 3 2"c'
_symmetry_space_group_name_H-M 'R -3 c :H'
_cell_angle_alpha 90
_cell_angle_beta 90
_cell_angle_gamma 120
_cell_length_a 9.804
_cell_length_b 9.804
_cell_length_c 38.416
_cell_formula_units_Z 6
_cell_volume 3197.786
_database_code_amcsd 0014563
_exptl_crystal_density_diffrn 6.813
_cod_original_sg_symbol_H-M 'R -3 c'
_cod_original_formula_sum 'Pb7.818 Ca.182 Mn Si6 O21'
_cod_database_code 9011818

loop_
_space_group_symop_operation_xyz
x,y,z
2/3+x,1/3+y,1/3+z
1/3+x,2/3+y,2/3+z
x,x-y,1/2+z
2/3+x,1/3+x-y,5/6+z
1/3+x,2/3+x-y,1/6+z
y,x,1/2-z
2/3+y,1/3+x,5/6-z
1/3+y,2/3+x,1/6-z
-x+y,y,1/2+z
2/3-x+y,1/3+y,5/6+z
1/3-x+y,2/3+y,1/6+z
-x,-x+y,1/2-z
2/3-x,1/3-x+y,5/6-z
1/3-x,2/3-x+y,1/6-z
-y,-x,1/2+z
2/3-y,1/3-x,5/6+z
1/3-y,2/3-x,1/6+z
x-y,-y,1/2-z
2/3+x-y,1/3-y,5/6-z
1/3+x-y,2/3-y,1/6-z
y,-x+y,-z
2/3+y,1/3-x+y,1/3-z
1/3+y,2/3-x+y,2/3-z
-x+y,-x,z
2/3-x+y,1/3-x,1/3+z
1/3-x+y,2/3-x,2/3+z
-x,-y,-z
2/3-x,1/3-y,1/3-z
1/3-x,2/3-y,2/3-z
-y,x-y,z
2/3-y,1/3+x-y,1/3+z
1/3-y,2/3+x-y,2/3+z
x-y,x,-z
2/3+x-y,1/3+x,1/3-z
1/3+x-y,2/3+x,2/3-z

loop_
_atom_site_aniso_label
_atom_site_aniso_U_11
_atom_site_aniso_U_22
_atom_site_aniso_U_33
_atom_site_aniso_U_12
_atom_site_aniso_U_13
_atom_site_aniso_U_23
Pb1 0.00412 0.00347 0.00719 0.00033 -0.00097 -0.00086
Pb2 0.00610 0.00610 0.00590 0.00305 0.00000 0.00000
Ca 0.00610 0.00610 0.00590 0.00305 0.00000 0.00000
Mn 0.00200 0.00200 0.00400 0.00100 0.00000 0.00000

loop_
_atom_site_label
_atom_site_fract_x
_atom_site_fract_y
_atom_site_fract_z
_atom_site_occupancy
_atom_site_U_iso_or_equiv
Pb1 0.25627 0.23661 0.03950 1.00000 0.00562
Pb2 0.00000 0.00000 0.16264 0.90900 0.00605
Ca 0.00000 0.00000 0.16264 0.09100 0.00605
Mn 0.00000 0.00000 0.25000 1.00000 0.00270
Si 0.59781 0.60219 0.04882 1.00000 0.00100
O1 0.61290 0.00000 0.25000 1.00000 0.00340
O2 0.62300 0.71480 0.01576 1.00000 0.01000
O3 0.70690 0.52150 0.04550 1.00000 0.00400
O4 0.41420 0.47680 0.05626 1.00000 0.00850

loop_
_cod_related_entry_id
_cod_related_entry_database
_cod_related_entry_code
1 AMCSD 0014563
